data_7015963
loop_
_publ_author_name
'Sun, Di'
'Wang, Dan-Feng'
'Zhang, Na'
'Liu, Fu-Jing'
'Hao, Hong-Jun'
'Huang, Rong-Bin'
'Zheng, Lan-Sun'

_publ_section_title
;
 Capture and activation of aerial CO(2) by carbamoylation of
 l-threonine in a Ag(i) supramolecular framework.
;
_journal_issue 21
_journal_name_full 'Dalton transactions (Cambridge, England : 2003)'
_journal_page_first 5677
_journal_page_last 5679
_journal_paper_doi 10.1039/c1dt10571j
_journal_volume 40
_journal_year 2011
_chemical_absolute_configuration unk
_chemical_formula_sum 'C36 H52 Ag3 N7 O18'
_chemical_formula_weight 1194.46
_chemical_name_systematic
;
?
;
_space_group_IT_number 4
_symmetry_cell_setting monoclinic
_symmetry_space_group_name_Hall 'P 2yb'
_symmetry_space_group_name_H-M 'P 1 21 1'
_atom_sites_solution_hydrogens geom
_atom_sites_solution_primary direct
_atom_sites_solution_secondary difmap
_audit_creation_method SHELXL-97
_cell_angle_alpha 90.00
_cell_angle_beta 100.40(3)
_cell_angle_gamma 90.00
_cell_formula_units_Z 2
_cell_length_a 10.798(2)
_cell_length_b 17.973(4)
_cell_length_c 11.474(2)
_cell_measurement_reflns_used 11376
_cell_measurement_temperature 173(2)
_cell_measurement_theta_max 54.94
_cell_measurement_theta_min 6.16
_cell_volume 2190.2(8)
_computing_cell_refinement RAPID-AUTO
_computing_data_collection 'RAPID-AUTO (Rigaku Corporation, 1998)'
_computing_data_reduction 'CrystalStructure (Rigaku/MSC and Rigaku Corporation, 2002)'
_computing_molecular_graphics 'SHELXL-97 (Sheldrick, 1997)'
_computing_publication_material 'SHELXL-97 (Sheldrick, 1997)'
_computing_structure_refinement 'SHELXL-97 (Sheldrick, 1997)'
_computing_structure_solution 'SHELXS-97 (Sheldrick, 1997)'
_diffrn_ambient_temperature 173(2)
_diffrn_measured_fraction_theta_full 0.997
_diffrn_measured_fraction_theta_max 0.997
_diffrn_measurement_device_type 'Rigaku RAXIS-RAPID'
_diffrn_measurement_method '\w scan'
_diffrn_radiation_monochromator graphite
_diffrn_radiation_source 'Rotating Anode'
_diffrn_radiation_type MoK\a
_diffrn_radiation_wavelength 0.71073
_diffrn_reflns_av_R_equivalents 0.0496
_diffrn_reflns_av_sigmaI/netI 0.0602
_diffrn_reflns_limit_h_max 12
_diffrn_reflns_limit_h_min -12
_diffrn_reflns_limit_k_max 21
_diffrn_reflns_limit_k_min -21
_diffrn_reflns_limit_l_max 13
_diffrn_reflns_limit_l_min -13
_diffrn_reflns_number 16427
_diffrn_reflns_theta_full 25.00
_diffrn_reflns_theta_max 25.00
_diffrn_reflns_theta_min 3.08
_exptl_absorpt_coefficient_mu 1.411
_exptl_absorpt_correction_T_max 0.9328
_exptl_absorpt_correction_T_min 0.8163
_exptl_absorpt_correction_type multi-scan
_exptl_absorpt_process_details 'ABSCOR (Higashi, 1995)'
_exptl_crystal_colour pale-yellow
_exptl_crystal_density_diffrn 1.811
_exptl_crystal_density_method 'not measured'
_exptl_crystal_description needle
_exptl_crystal_F_000 1204
_exptl_crystal_size_max 0.15
_exptl_crystal_size_mid 0.05
_exptl_crystal_size_min 0.05
_refine_diff_density_max 1.155
_refine_diff_density_min -0.874
_refine_diff_density_rms 0.108
_refine_ls_abs_structure_details 'Flack H D (1983), Acta Cryst. A39, 876-881'
_refine_ls_abs_structure_Flack -0.01(2)
_refine_ls_extinction_method none
_refine_ls_goodness_of_fit_ref 1.055
_refine_ls_hydrogen_treatment constr
_refine_ls_matrix_type full
_refine_ls_number_parameters 578
_refine_ls_number_reflns 7645
_refine_ls_number_restraints 1
_refine_ls_restrained_S_all 1.055
_refine_ls_R_factor_all 0.0470
_refine_ls_R_factor_gt 0.0346
_refine_ls_shift/su_max 0.001
_refine_ls_shift/su_mean 0.000
_refine_ls_structure_factor_coef Fsqd
_refine_ls_weighting_details 'calc w=1/[\s^2^(Fo^2^)+(0.0322P)^2^+0.0000P] where P=(Fo^2^+2Fc^2^)/3'
_refine_ls_weighting_scheme calc
_refine_ls_wR_factor_gt 0.0747
_refine_ls_wR_factor_ref 0.0813
_reflns_number_gt 6267
_reflns_number_total 7645
_reflns_threshold_expression >2sigma(I)
_cod_data_source_file c1dt10571j.txt
_cod_data_source_block p1
_cod_depositor_comments
;
The following automatic conversions were performed:
'_symmetry_cell_setting' value 'MONOCLINIC' changed to 'monoclinic'
according to '/home/saulius/struct/CIF-dictionaries/cif_core.dic'
dictionary named 'cif_core.dic' version 2.4.1 from 2010-06-29.

Automatic conversion script
Id: cif_fix_enum 1555 2011-01-17 13:19:09Z saulius 
;
_cod_original_sg_symbol_H-M p2(1)
_cod_database_code 7015963

loop_
_symmetry_equiv_pos_as_xyz
'x, y, z'
'-x, y+1/2, -z'

loop_
_atom_site_label
_atom_site_type_symbol
_atom_site_fract_x
_atom_site_fract_y
_atom_site_fract_z
_atom_site_U_iso_or_equiv
_atom_site_adp_type
_atom_site_occupancy
_atom_site_symmetry_multiplicity
_atom_site_calc_flag
_atom_site_refinement_flags
_atom_site_disorder_assembly
_atom_site_disorder_group
Ag1 Ag 1.33276(4) 0.40174(3) 2.00565(4) 0.03868(13) Uani 1 1 d . . .
Ag2 Ag 0.98472(4) 0.35684(3) 1.01079(3) 0.03158(11) Uani 1 1 d . . .
Ag3 Ag 0.66704(4) 0.35523(3) 0.00521(3) 0.02929(10) Uani 1 1 d . . .
C1 C 1.2122(5) 0.4426(3) 1.7547(5) 0.0282(12) Uani 1 1 d . . .
H1A H 1.2018 0.4871 1.7934 0.034 Uiso 1 1 calc R . .
C2 C 1.1691(5) 0.4390(3) 1.6355(5) 0.0260(12) Uani 1 1 d . . .
H2A H 1.1321 0.4803 1.5946 0.031 Uiso 1 1 calc R . .
C3 C 1.1811(5) 0.3724(3) 1.5756(5) 0.0196(16) Uani 1 1 d . . .
C4 C 1.2368(4) 0.3129(3) 1.6421(4) 0.0209(11) Uani 1 1 d . . .
H4A H 1.2453 0.2672 1.6064 0.025 Uiso 1 1 calc R . .
C5 C 1.2795(5) 0.3222(4) 1.7616(5) 0.0261(13) Uani 1 1 d . . .
H5A H 1.3180 0.2819 1.8044 0.031 Uiso 1 1 calc R . .
C6 C 1.0903(5) 0.4224(3) 1.2532(5) 0.0264(13) Uani 1 1 d . . .
H6A H 1.0911 0.4641 1.2053 0.032 Uiso 1 1 calc R . .
C7 C 1.1347(5) 0.4297(3) 1.3727(4) 0.0219(12) Uani 1 1 d . . .
H7A H 1.1640 0.4754 1.4042 0.026 Uiso 1 1 calc R . .
C8 C 1.1353(5) 0.3674(4) 1.4469(5) 0.0176(12) Uani 1 1 d . . .
C9 C 1.0897(5) 0.3008(3) 1.3916(5) 0.0216(12) Uani 1 1 d . . .
H9A H 1.0892 0.2578 1.4366 0.026 Uiso 1 1 calc R . .
C10 C 1.0459(5) 0.2984(3) 1.2723(5) 0.0240(12) Uani 1 1 d . . .
H10A H 1.0149 0.2537 1.2383 0.029 Uiso 1 1 calc R . .
C11 C 0.8820(5) 0.4207(3) 0.7634(4) 0.0253(12) Uani 1 1 d . . .
H11A H 0.8718 0.4625 0.8084 0.030 Uiso 1 1 calc R . .
C12 C 0.8388(5) 0.4237(3) 0.6437(4) 0.0220(11) Uani 1 1 d . . .
H12A H 0.8027 0.4672 0.6091 0.026 Uiso 1 1 calc R . .
C13 C 0.8489(4) 0.3616(4) 0.5744(4) 0.0187(10) Uani 1 1 d . . .
C14 C 0.9085(4) 0.2988(3) 0.6322(4) 0.0223(11) Uani 1 1 d . . .
H14A H 0.9187 0.2560 0.5892 0.027 Uiso 1 1 calc R . .
C15 C 0.9516(5) 0.3007(3) 0.7520(4) 0.0227(11) Uani 1 1 d . . .
H15A H 0.9918 0.2588 0.7885 0.027 Uiso 1 1 calc R . .
C16 C 0.7110(5) 0.2984(3) 0.2659(5) 0.0244(12) Uani 1 1 d . . .
H16A H 0.6798 0.2546 0.2285 0.029 Uiso 1 1 calc R . .
C17 C 0.7538(5) 0.2965(3) 0.3862(5) 0.0240(12) Uani 1 1 d . . .
H17A H 0.7512 0.2522 0.4277 0.029 Uiso 1 1 calc R . .
C18 C 0.8010(4) 0.3603(4) 0.4456(4) 0.0198(10) Uani 1 1 d . . .
C19 C 0.8002(5) 0.4249(3) 0.3770(5) 0.0238(13) Uani 1 1 d . . .
H19A H 0.8298 0.4694 0.4126 0.029 Uiso 1 1 calc R . .
C20 C 0.7559(5) 0.4224(3) 0.2574(5) 0.0266(14) Uani 1 1 d . . .
H20A H 0.7563 0.4660 0.2139 0.032 Uiso 1 1 calc R . .
C21 C 0.5998(5) 0.3017(3) -0.2591(4) 0.0220(12) Uani 1 1 d . . .
H21A H 0.6311 0.2567 -0.2261 0.026 Uiso 1 1 calc R . .
C22 C 0.5580(5) 0.3049(3) -0.3800(5) 0.0223(12) Uani 1 1 d . . .
H22A H 0.5600 0.2626 -0.4263 0.027 Uiso 1 1 calc R . .
C23 C 0.5128(5) 0.3716(3) -0.4320(5) 0.0198(15) Uani 1 1 d . . .
C24 C 0.5118(5) 0.4330(3) -0.3575(4) 0.0237(12) Uani 1 1 d . . .
H24A H 0.4826 0.4789 -0.3884 0.028 Uiso 1 1 calc R . .
C25 C 0.5546(5) 0.4246(3) -0.2375(4) 0.0260(13) Uani 1 1 d . . .
H25A H 0.5535 0.4661 -0.1891 0.031 Uiso 1 1 calc R . .
C26 C 0.4321(5) 0.4517(3) -0.7402(5) 0.0266(13) Uani 1 1 d . . .
H26A H 0.4370 0.4972 -0.7776 0.032 Uiso 1 1 calc R . .
C27 C 0.4734(5) 0.4469(3) -0.6189(5) 0.0265(13) Uani 1 1 d . . .
H27A H 0.5048 0.4889 -0.5761 0.032 Uiso 1 1 calc R . .
C28 C 0.4679(5) 0.3792(2) -0.5614(5) 0.0214(17) Uani 1 1 d . . .
C29 C 0.4160(4) 0.3181(3) -0.6299(5) 0.0231(12) Uani 1 1 d . . .
H29A H 0.4087 0.2720 -0.5949 0.028 Uiso 1 1 calc R . .
C30 C 0.3766(5) 0.3279(4) -0.7489(5) 0.0295(14) Uani 1 1 d . . .
H30A H 0.3418 0.2872 -0.7932 0.035 Uiso 1 1 calc R . .
C31 C 0.8316(5) 0.5270(4) 0.0244(4) 0.0200(12) Uani 1 1 d . . .
C32 C 0.8212(4) 0.6085(3) 0.0671(4) 0.0193(11) Uani 1 1 d . . .
H32A H 0.7348 0.6167 0.0796 0.023 Uiso 1 1 calc R . .
C33 C 0.8475(5) 0.6626(3) -0.0291(5) 0.0247(13) Uani 1 1 d . . .
H33A H 0.9383 0.6621 -0.0289 0.030 Uiso 1 1 calc R . .
C34 C 0.7804(5) 0.6405(3) -0.1526(4) 0.0296(14) Uani 1 1 d . . .
H34A H 0.7973 0.6769 -0.2090 0.044 Uiso 1 1 calc R . .
H34B H 0.6914 0.6380 -0.1539 0.044 Uiso 1 1 calc R . .
H34C H 0.8103 0.5927 -0.1728 0.044 Uiso 1 1 calc R . .
C35 C 0.8695(4) 0.6209(3) 0.2883(4) 0.0236(11) Uani 1 1 d . . .
C36 C 0.2563(5) 0.6257(3) 0.3087(4) 0.0248(11) Uani 1 1 d . . .
N1 N 1.2692(5) 0.3855(3) 1.8199(5) 0.0268(14) Uani 1 1 d . . .
N2 N 1.0459(4) 0.3585(4) 1.2019(4) 0.0258(9) Uani 1 1 d . . .
N3 N 0.9383(4) 0.3608(4) 0.8194(4) 0.0224(9) Uani 1 1 d . . .
N4 N 0.7114(4) 0.3596(4) 0.1992(4) 0.0243(9) Uani 1 1 d . . .
N5 N 0.5979(4) 0.3604(4) -0.1864(4) 0.0236(9) Uani 1 1 d . . .
N6 N 0.3848(4) 0.3924(3) -0.8058(4) 0.0243(11) Uani 1 1 d . . .
N9 N 0.9062(4) 0.6215(3) 0.1785(4) 0.0231(10) Uani 1 1 d . . .
H9B H 0.9841 0.6301 0.1763 0.028 Uiso 1 1 calc R . .
O1W O 0.1768(3) 0.5378(3) 0.0082(4) 0.0324(12) Uani 1 1 d . . .
H1WA H 0.1018 0.5222 0.0036 0.039 Uiso 1 1 d R . .
H1WB H 0.1925 0.5676 0.0665 0.039 Uiso 1 1 d R . .
O1 O 0.7295(3) 0.4929(2) -0.0100(3) 0.0271(8) Uani 1 1 d . . .
O2W O 0.4865(4) 0.5306(3) -0.0138(4) 0.0337(10) Uani 1 1 d . . .
H2WA H 0.5611 0.5164 -0.0166 0.040 Uiso 1 1 d R . .
H2WB H 0.4902 0.5626 0.0411 0.040 Uiso 1 1 d R . .
O2 O 0.9392(3) 0.5018(2) 0.0230(3) 0.0296(9) Uani 1 1 d . . .
O3W O 0.8155(4) 0.2364(3) -2.0166(4) 0.0418(12) Uani 1 1 d . . .
H3WA H 0.8226 0.2095 -1.9548 0.050 Uiso 1 1 d R . .
H3WB H 0.8136 0.2080 -2.0761 0.050 Uiso 1 1 d R . .
O3 O 0.7544(3) 0.6166(2) 0.2940(3) 0.0320(9) Uani 1 1 d . . .
O4 O 0.9583(3) 0.6273(2) 0.3778(3) 0.0330(9) Uani 1 1 d . . .
O4W O 0.4136(3) 0.6316(2) 0.7999(3) 0.0350(9) Uani 1 1 d . . .
H4WB H 0.4481 0.6262 0.7394 0.042 Uiso 1 1 d R . .
H4WA H 0.4269 0.5935 0.8442 0.042 Uiso 1 1 d R . .
O5 O 0.8136(4) 0.7361(2) 0.0000(3) 0.0296(10) Uani 1 1 d . . .
H5B H 0.7373 0.7382 -0.0024 0.044 Uiso 1 1 calc R . .
O5W O 0.1586(4) 0.6352(3) 0.8179(4) 0.0375(10) Uani 1 1 d . . .
H5WA H 0.1563 0.6027 0.8714 0.045 Uiso 1 1 d R . .
H5WB H 0.2340 0.6368 0.8061 0.045 Uiso 1 1 d R . .
O6W O 0.5174(3) 0.6350(2) 0.1687(3) 0.0300(9) Uani 1 1 d . . .
H6WA H 0.5928 0.6295 0.2049 0.036 Uiso 1 1 d R . .
H6WB H 0.4690 0.6328 0.2193 0.036 Uiso 1 1 d R . .
O6 O 0.1981(3) 0.6183(2) 0.4039(3) 0.0303(9) Uani 1 1 d . . .
H6B H 0.1217 0.6224 0.3823 0.045 Uiso 1 1 calc R . .
O7W O 0.5405(4) 0.7330(3) -0.0144(4) 0.0343(10) Uani 1 1 d . . .
H7WA H 0.5028 0.7169 -0.0811 0.041 Uiso 1 1 d R . .
H7WB H 0.5289 0.7035 0.0404 0.041 Uiso 1 1 d R . .
O7 O 0.1901(3) 0.6299(3) 0.2062(3) 0.0311(9) Uani 1 1 d . . .
O8W O 0.4747(3) 0.6229(2) 0.5810(3) 0.0403(10) Uani 1 1 d . . .
H8WA H 0.4319 0.6241 0.5111 0.048 Uiso 1 1 d R . .
H8WB H 0.5522 0.6244 0.5759 0.048 Uiso 1 1 d R . .
O8 O 0.3745(3) 0.6269(2) 0.3348(3) 0.0306(8) Uani 1 1 d . . .
O9W O 0.7070(4) 0.6271(4) 0.5216(4) 0.091(2) Uani 1 1 d . . .
H9WA H 0.7100 0.6244 0.4482 0.109 Uiso 1 1 d R . .
H9WB H 0.7808 0.6197 0.5604 0.109 Uiso 1 1 d R . .
O10W O 0.9598(4) 0.6013(3) 0.6169(4) 0.0508(12) Uani 1 1 d . . .
H10C H 1.0249 0.6135 0.6666 0.061 Uiso 1 1 d R . .
H10B H 0.9719 0.6119 0.5476 0.061 Uiso 1 1 d R . .

loop_
_atom_site_aniso_label
_atom_site_aniso_U_11
_atom_site_aniso_U_22
_atom_site_aniso_U_33
_atom_site_aniso_U_23
_atom_site_aniso_U_13
_atom_site_aniso_U_12
Ag1 0.0561(3) 0.0459(3) 0.0106(2) -0.0006(3) -0.00332(19) -0.0023(3)
Ag2 0.0442(2) 0.0362(2) 0.01108(19) 0.0005(3) -0.00366(16) -0.0012(3)
Ag3 0.0452(2) 0.0274(2) 0.0114(2) -0.0005(3) -0.00504(16) 0.0012(3)
C1 0.038(3) 0.025(3) 0.021(3) -0.004(2) 0.003(2) -0.002(3)
C2 0.031(3) 0.024(3) 0.021(3) 0.006(2) -0.002(2) 0.008(3)
C3 0.016(2) 0.027(4) 0.014(3) 0.001(2) -0.001(2) -0.0032(19)
C4 0.022(3) 0.024(3) 0.016(3) -0.001(2) 0.003(2) -0.001(2)
C5 0.026(3) 0.032(3) 0.019(3) 0.002(3) 0.001(2) -0.002(3)
C6 0.043(3) 0.023(3) 0.013(3) 0.004(2) 0.003(2) 0.002(3)
C7 0.029(3) 0.019(3) 0.015(3) 0.004(2) -0.003(2) -0.001(2)
C8 0.020(2) 0.022(3) 0.009(3) 0.000(2) -0.0034(19) 0.003(2)
C9 0.025(3) 0.020(3) 0.018(3) 0.001(2) -0.001(2) 0.003(2)
C10 0.027(3) 0.026(3) 0.019(3) -0.003(2) 0.002(2) -0.002(2)
C11 0.039(3) 0.022(3) 0.013(3) -0.006(2) -0.001(2) 0.004(2)
C12 0.030(3) 0.017(3) 0.019(3) 0.002(2) 0.003(2) 0.004(2)
C13 0.019(2) 0.025(3) 0.011(2) 0.002(3) -0.0009(18) 0.000(3)
C14 0.026(3) 0.026(3) 0.014(3) -0.004(2) 0.001(2) 0.000(2)
C15 0.027(3) 0.022(3) 0.018(3) 0.005(2) 0.000(2) 0.004(2)
C16 0.031(3) 0.023(3) 0.018(3) -0.006(2) 0.001(2) -0.002(2)
C17 0.036(3) 0.018(3) 0.017(3) 0.000(2) 0.001(2) 0.004(2)
C18 0.020(2) 0.023(3) 0.017(3) -0.001(3) 0.0059(19) 0.001(3)
C19 0.038(3) 0.013(3) 0.017(3) -0.002(2) -0.005(2) -0.001(2)
C20 0.043(3) 0.021(3) 0.016(3) 0.001(2) 0.007(3) -0.004(3)
C21 0.027(3) 0.022(3) 0.015(3) 0.002(2) -0.002(2) 0.002(2)
C22 0.031(3) 0.016(3) 0.019(3) -0.005(2) 0.002(2) -0.003(2)
C23 0.018(2) 0.025(4) 0.017(3) -0.002(2) 0.002(2) -0.004(2)
C24 0.027(3) 0.021(3) 0.021(3) 0.002(2) 0.000(2) 0.003(2)
C25 0.039(3) 0.026(3) 0.010(3) -0.002(2) -0.003(2) 0.000(3)
C26 0.049(3) 0.020(3) 0.011(3) -0.001(2) 0.005(3) -0.010(3)
C27 0.039(3) 0.022(3) 0.016(3) -0.004(2) 0.000(2) -0.013(3)
C28 0.016(2) 0.025(5) 0.022(3) 0.004(2) 0.002(2) 0.0010(18)
C29 0.024(3) 0.024(3) 0.018(3) 0.000(2) -0.004(2) -0.003(2)
C30 0.040(3) 0.026(3) 0.022(3) -0.002(3) 0.004(3) -0.006(3)
C31 0.026(3) 0.027(3) 0.005(2) 0.004(2) -0.002(2) 0.001(2)
C32 0.018(2) 0.022(3) 0.017(3) -0.002(2) 0.002(2) -0.0034(19)
C33 0.030(3) 0.020(3) 0.024(3) 0.003(2) 0.006(2) -0.003(2)
C34 0.048(3) 0.026(3) 0.014(3) 0.006(2) 0.005(2) 0.001(3)
C35 0.028(3) 0.025(3) 0.017(3) -0.002(2) 0.001(2) -0.001(2)
C36 0.033(3) 0.017(3) 0.023(3) 0.002(2) 0.004(2) -0.002(2)
N1 0.030(2) 0.025(3) 0.025(3) -0.003(2) 0.006(2) -0.0019(18)
N2 0.030(2) 0.030(2) 0.015(2) 0.001(3) -0.0022(17) 0.006(3)
N3 0.029(2) 0.025(2) 0.012(2) 0.000(3) -0.0010(17) -0.001(3)
N4 0.033(2) 0.027(2) 0.011(2) -0.002(3) -0.0030(17) -0.002(3)
N5 0.030(2) 0.025(2) 0.014(2) -0.001(3) 0.0010(17) -0.003(3)
N6 0.027(2) 0.029(3) 0.015(3) -0.004(3) -0.001(2) -0.001(2)
N9 0.021(2) 0.033(3) 0.014(2) -0.006(2) -0.0002(17) -0.007(2)
O1W 0.038(2) 0.032(3) 0.028(2) -0.0034(19) 0.009(2) -0.0006(19)
O1 0.0271(19) 0.026(2) 0.025(2) -0.0026(16) -0.0026(16) -0.0072(17)
O2W 0.031(2) 0.036(3) 0.033(2) -0.002(2) 0.0034(19) -0.0013(19)
O2 0.031(2) 0.025(2) 0.030(2) -0.0052(17) -0.0011(16) 0.0116(16)
O3W 0.058(3) 0.033(3) 0.036(3) 0.005(2) 0.011(2) 0.005(2)
O3 0.0241(18) 0.051(2) 0.0208(19) 0.0005(18) 0.0048(14) -0.0030(17)
O4 0.0230(18) 0.058(3) 0.0168(18) -0.0018(19) 0.0004(15) -0.008(2)
O4W 0.043(2) 0.034(2) 0.028(2) 0.005(2) 0.0073(18) 0.003(2)
O5 0.046(2) 0.014(2) 0.030(2) -0.0037(17) 0.0098(19) 0.0003(18)
O5W 0.040(2) 0.038(3) 0.035(2) 0.009(2) 0.0087(18) 0.000(2)
O6W 0.0272(18) 0.043(3) 0.0191(19) -0.0001(19) 0.0011(15) 0.0057(19)
O6 0.0245(18) 0.043(2) 0.022(2) 0.0029(18) 0.0019(15) 0.0014(18)
O7W 0.043(2) 0.033(3) 0.024(2) 0.0076(19) -0.0005(19) 0.000(2)
O7 0.0307(19) 0.041(2) 0.020(2) -0.001(2) 0.0000(16) 0.000(2)
O8W 0.033(2) 0.062(3) 0.025(2) 0.005(2) 0.0001(16) 0.005(2)
O8 0.0198(17) 0.043(2) 0.027(2) 0.0010(19) 0.0002(15) -0.0002(17)
O9W 0.038(2) 0.210(8) 0.024(3) 0.000(4) 0.007(2) 0.001(4)
O10W 0.041(2) 0.078(4) 0.034(3) 0.018(2) 0.007(2) -0.002(2)

loop_
_atom_type_symbol
_atom_type_description
_atom_type_scat_dispersion_real
_atom_type_scat_dispersion_imag
_atom_type_scat_source
C C 0.0033 0.0016 'International Tables Vol C Tables 4.2.6.8 and 6.1.1.4'
H H 0.0000 0.0000 'International Tables Vol C Tables 4.2.6.8 and 6.1.1.4'
N N 0.0061 0.0033 'International Tables Vol C Tables 4.2.6.8 and 6.1.1.4'
O O 0.0106 0.0060 'International Tables Vol C Tables 4.2.6.8 and 6.1.1.4'
Ag Ag -0.8971 1.1015 'International Tables Vol C Tables 4.2.6.8 and 6.1.1.4'

loop_
_geom_angle_atom_site_label_1
_geom_angle_atom_site_label_2
_geom_angle_atom_site_label_3
_geom_angle
_geom_angle_site_symmetry_1
_geom_angle_site_symmetry_3
_geom_angle_publ_flag
N1 Ag1 N6 167.1(2) . 1_658 y
N3 Ag2 N2 174.99(19) . . y
N3 Ag2 O2 90.59(19) . 1_556 y
N2 Ag2 O2 87.6(2) . 1_556 y
N5 Ag3 N4 171.54(18) . . y
N5 Ag3 O1 86.42(19) . . y
N4 Ag3 O1 91.3(2) . . y
N5 Ag3 O3W 92.34(18) . 1_557 y
N4 Ag3 O3W 95.61(19) . 1_557 y
O1 Ag3 O3W 125.73(13) . 1_557 y
N1 C1 C2 123.8(5) . . ?
N1 C1 H1A 118.1 . . ?
C2 C1 H1A 118.1 . . ?
C1 C2 C3 119.3(5) . . ?
C1 C2 H2A 120.4 . . ?
C3 C2 H2A 120.4 . . ?
C4 C3 C2 117.3(5) . . ?
C4 C3 C8 122.6(5) . . ?
C2 C3 C8 120.1(5) . . ?
C5 C4 C3 119.2(5) . . ?
C5 C4 H4A 120.4 . . ?
C3 C4 H4A 120.4 . . ?
N1 C5 C4 124.1(6) . . ?
N1 C5 H5A 117.9 . . ?
C4 C5 H5A 117.9 . . ?
N2 C6 C7 123.6(5) . . ?
N2 C6 H6A 118.2 . . ?
C7 C6 H6A 118.2 . . ?
C6 C7 C8 119.4(5) . . ?
C6 C7 H7A 120.3 . . ?
C8 C7 H7A 120.3 . . ?
C9 C8 C7 116.3(5) . . ?
C9 C8 C3 122.2(5) . . ?
C7 C8 C3 121.5(5) . . ?
C10 C9 C8 120.6(5) . . ?
C10 C9 H9A 119.7 . . ?
C8 C9 H9A 119.7 . . ?
N2 C10 C9 122.6(6) . . ?
N2 C10 H10A 118.7 . . ?
C9 C10 H10A 118.7 . . ?
N3 C11 C12 123.7(5) . . ?
N3 C11 H11A 118.1 . . ?
C12 C11 H11A 118.1 . . ?
C11 C12 C13 119.7(5) . . ?
C11 C12 H12A 120.1 . . ?
C13 C12 H12A 120.1 . . ?
C12 C13 C14 116.9(5) . . ?
C12 C13 C18 122.6(6) . . ?
C14 C13 C18 120.5(5) . . ?
C15 C14 C13 119.8(5) . . ?
C15 C14 H14A 120.1 . . ?
C13 C14 H14A 120.1 . . ?
N3 C15 C14 122.9(5) . . ?
N3 C15 H15A 118.6 . . ?
C14 C15 H15A 118.6 . . ?
N4 C16 C17 124.0(5) . . ?
N4 C16 H16A 118.0 . . ?
C17 C16 H16A 118.0 . . ?
C16 C17 C18 120.1(5) . . ?
C16 C17 H17A 120.0 . . ?
C18 C17 H17A 120.0 . . ?
C17 C18 C19 116.4(5) . . ?
C17 C18 C13 122.5(6) . . ?
C19 C18 C13 121.0(6) . . ?
C20 C19 C18 120.1(5) . . ?
C20 C19 H19A 120.0 . . ?
C18 C19 H19A 120.0 . . ?
N4 C20 C19 123.4(6) . . ?
N4 C20 H20A 118.3 . . ?
C19 C20 H20A 118.3 . . ?
N5 C21 C22 123.4(5) . . ?
N5 C21 H21A 118.3 . . ?
C22 C21 H21A 118.3 . . ?
C21 C22 C23 119.6(5) . . ?
C21 C22 H22A 120.2 . . ?
C23 C22 H22A 120.2 . . ?
C22 C23 C24 117.4(5) . . ?
C22 C23 C28 122.5(5) . . ?
C24 C23 C28 120.2(5) . . ?
C25 C24 C23 119.1(5) . . ?
C25 C24 H24A 120.5 . . ?
C23 C24 H24A 120.5 . . ?
N5 C25 C24 124.0(5) . . ?
N5 C25 H25A 118.0 . . ?
C24 C25 H25A 118.0 . . ?
N6 C26 C27 122.2(5) . . ?
N6 C26 H26A 118.9 . . ?
C27 C26 H26A 118.9 . . ?
C26 C27 C28 119.8(5) . . ?
C26 C27 H27A 120.1 . . ?
C28 C27 H27A 120.1 . . ?
C27 C28 C29 117.7(5) . . ?
C27 C28 C23 121.4(5) . . ?
C29 C28 C23 120.9(4) . . ?
C30 C29 C28 118.6(6) . . ?
C30 C29 H29A 120.7 . . ?
C28 C29 H29A 120.7 . . ?
N6 C30 C29 124.2(6) . . ?
N6 C30 H30A 117.9 . . ?
C29 C30 H30A 117.9 . . ?
O2 C31 O1 125.5(6) . . ?
O2 C31 C32 117.8(5) . . ?
O1 C31 C32 116.6(5) . . ?
N9 C32 C33 111.2(4) . . ?
N9 C32 C31 111.0(4) . . ?
C33 C32 C31 109.7(4) . . ?
N9 C32 H32A 108.3 . . ?
C33 C32 H32A 108.3 . . ?
C31 C32 H32A 108.3 . . ?
O5 C33 C34 111.1(5) . . ?
O5 C33 C32 109.3(4) . . ?
C34 C33 C32 112.6(4) . . ?
O5 C33 H33A 107.9 . . ?
C34 C33 H33A 107.9 . . ?
C32 C33 H33A 107.9 . . ?
C33 C34 H34A 109.5 . . ?
C33 C34 H34B 109.5 . . ?
H34A C34 H34B 109.5 . . ?
C33 C34 H34C 109.5 . . ?
H34A C34 H34C 109.5 . . ?
H34B C34 H34C 109.5 . . ?
O3 C35 O4 124.6(4) . . ?
O3 C35 N9 119.6(4) . . ?
O4 C35 N9 115.7(4) . . ?
O8 C36 O7 126.9(4) . . ?
O8 C36 O6 114.0(4) . . ?
O7 C36 O6 119.2(4) . . ?
C5 N1 C1 116.2(5) . . ?
C5 N1 Ag1 125.2(4) . . ?
C1 N1 Ag1 118.6(4) . . ?
C6 N2 C10 117.5(4) . . ?
C6 N2 Ag2 118.4(5) . . ?
C10 N2 Ag2 124.1(5) . . ?
C11 N3 C15 116.9(4) . . ?
C11 N3 Ag2 121.0(4) . . ?
C15 N3 Ag2 121.7(4) . . ?
C16 N4 C20 116.1(4) . . ?
C16 N4 Ag3 121.8(5) . . ?
C20 N4 Ag3 121.6(5) . . ?
C25 N5 C21 116.5(4) . . ?
C25 N5 Ag3 120.3(4) . . ?
C21 N5 Ag3 123.2(4) . . ?
C30 N6 C26 117.5(5) . . ?
C30 N6 Ag1 122.1(4) . 1_452 ?
C26 N6 Ag1 120.4(4) . 1_452 ?
C35 N9 C32 124.0(4) . . ?
C35 N9 H9B 118.0 . . ?
C32 N9 H9B 118.0 . . ?
H1WA O1W H1WB 108.1 . . ?
C31 O1 Ag3 132.1(4) . . ?
H2WA O2W H2WB 108.2 . . ?
H3WA O3W H3WB 108.2 . . ?
H4WB O4W H4WA 110.1 . . ?
C33 O5 H5B 109.5 . . ?
H5WA O5W H5WB 107.0 . . ?
H6WA O6W H6WB 108.3 . . ?
C36 O6 H6B 109.5 . . ?
H7WA O7W H7WB 110.1 . . ?
H8WA O8W H8WB 108.0 . . ?
H9WA O9W H9WB 108.1 . . ?
H10C O10W H10B 108.7 . . ?

loop_
_geom_bond_atom_site_label_1
_geom_bond_atom_site_label_2
_geom_bond_distance
_geom_bond_site_symmetry_2
_geom_bond_publ_flag
Ag1 N1 2.138(6) . y
Ag1 N6 2.141(5) 1_658 y
Ag2 N3 2.163(4) . y
Ag2 N2 2.173(4) . y
Ag2 O2 2.659(4) 1_556 y
Ag3 N5 2.193(4) . y
Ag3 N4 2.192(4) . y
Ag3 O1 2.579(4) . y
Ag3 O3W 2.708(5) 1_557 y
C1 N1 1.352(7) . ?
C1 C2 1.365(7) . ?
C1 H1A 0.9300 . ?
C2 C3 1.398(7) . ?
C2 H2A 0.9300 . ?
C3 C4 1.387(7) . ?
C3 C8 1.472(8) . ?
C4 C5 1.375(7) . ?
C4 H4A 0.9300 . ?
C5 N1 1.334(7) . ?
C5 H5A 0.9300 . ?
C6 N2 1.338(9) . ?
C6 C7 1.375(7) . ?
C6 H6A 0.9300 . ?
C7 C8 1.406(8) . ?
C7 H7A 0.9300 . ?
C8 C9 1.403(8) . ?
C9 C10 1.366(7) . ?
C9 H9A 0.9300 . ?
C10 N2 1.349(8) . ?
C10 H10A 0.9300 . ?
C11 N3 1.342(8) . ?
C11 C12 1.369(7) . ?
C11 H11A 0.9300 . ?
C12 C13 1.386(8) . ?
C12 H12A 0.9300 . ?
C13 C14 1.406(8) . ?
C13 C18 1.475(7) . ?
C14 C15 1.370(7) . ?
C14 H14A 0.9300 . ?
C15 N3 1.351(8) . ?
C15 H15A 0.9300 . ?
C16 N4 1.341(8) . ?
C16 C17 1.374(7) . ?
C16 H16A 0.9300 . ?
C17 C18 1.384(9) . ?
C17 H17A 0.9300 . ?
C18 C19 1.401(8) . ?
C19 C20 1.370(8) . ?
C19 H19A 0.9300 . ?
C20 N4 1.353(8) . ?
C20 H20A 0.9300 . ?
C21 N5 1.348(8) . ?
C21 C22 1.380(7) . ?
C21 H21A 0.9300 . ?
C22 C23 1.388(8) . ?
C22 H22A 0.9300 . ?
C23 C24 1.398(7) . ?
C23 C28 1.482(8) . ?
C24 C25 1.379(7) . ?
C24 H24A 0.9300 . ?
C25 N5 1.340(8) . ?
C25 H25A 0.9300 . ?
C26 N6 1.350(7) . ?
C26 C27 1.385(7) . ?
C26 H26A 0.9300 . ?
C27 C28 1.392(7) . ?
C27 H27A 0.9300 . ?
C28 C29 1.406(7) . ?
C29 C30 1.366(8) . ?
C29 H29A 0.9300 . ?
C30 N6 1.342(8) . ?
C30 H30A 0.9300 . ?
C31 O2 1.250(6) . ?
C31 O1 1.261(6) . ?
C31 C32 1.554(8) . ?
C32 N9 1.452(6) . ?
C32 C33 1.536(7) . ?
C32 H32A 0.9800 . ?
C33 O5 1.427(7) . ?
C33 C34 1.524(7) . ?
C33 H33A 0.9800 . ?
C34 H34A 0.9600 . ?
C34 H34B 0.9600 . ?
C34 H34C 0.9600 . ?
C35 O3 1.259(5) . ?
C35 O4 1.277(6) . ?
C35 N9 1.387(6) . ?
C36 O8 1.258(6) . y
C36 O7 1.263(6) . y
C36 O6 1.361(5) . y
N6 Ag1 2.141(5) 1_452 ?
N9 H9B 0.8600 . ?
O1W H1WA 0.8501 . ?
O1W H1WB 0.8500 . ?
O2W H2WA 0.8500 . ?
O2W H2WB 0.8500 . ?
O3W H3WA 0.8501 . ?
O3W H3WB 0.8500 . ?
O4W H4WB 0.8499 . ?
O4W H4WA 0.8501 . ?
O5 H5B 0.8200 . ?
O5W H5WA 0.8501 . ?
O5W H5WB 0.8500 . ?
O6W H6WA 0.8500 . ?
O6W H6WB 0.8500 . ?
O6 H6B 0.8200 . ?
O7W H7WA 0.8500 . ?
O7W H7WB 0.8500 . ?
O8W H8WA 0.8499 . ?
O8W H8WB 0.8501 . ?
O9W H9WA 0.8500 . ?
O9W H9WB 0.8499 . ?
O10W H10C 0.8500 . ?
O10W H10B 0.8500 . ?

loop_
_geom_hbond_atom_site_label_D
_geom_hbond_atom_site_label_H
_geom_hbond_atom_site_label_A
_geom_hbond_distance_DH
_geom_hbond_distance_HA
_geom_hbond_distance_DA
_geom_hbond_angle_DHA
_geom_hbond_site_symmetry_A
N9 H9B O7 0.86 2.19 3.028(5) 165.2 1_655
O10W H10C O5W 0.85 2.08 2.917(6) 166.3 1_655
O1W H1WA O2 0.85 1.85 2.681(5) 167.1 1_455
O6 H6B O4 0.82 1.76 2.557(5) 164.2 1_455
O1W H1WB O7 0.85 1.96 2.793(6) 166.8 .
O2W H2WA O1 0.85 1.86 2.702(5) 173.9 .
O2W H2WB O6W 0.85 1.94 2.787(6) 174.0 .
O3W H3WA O5W 0.85 2.04 2.891(6) 173.8 2_644
O3W H3WB O7 0.85 2.04 2.891(6) 173.6 2_643
O5 H5B O7W 0.82 2.11 2.924(6) 174.5 .
O6W H6WA O3 0.85 1.87 2.720(5) 176.1 .
O6W H6WB O8 0.85 1.82 2.664(5) 176.3 .
O7W H7WA O4W 0.85 2.16 2.947(6) 153.7 1_554
O7W H7WB O6W 0.85 1.94 2.788(6) 175.3 .
O8W H8WA O8 0.85 2.01 2.838(5) 165.4 .
O8W H8WB O9W 0.85 1.89 2.717(5) 164.9 .
O9W H9WA O3 0.85 1.92 2.756(5) 167.9 .
O9W H9WB O10W 0.85 1.95 2.790(6) 168.0 .
O10W H10B O4 0.85 1.95 2.780(5) 166.1 .
O4W H4WB O8W 0.85 1.89 2.714(5) 162.3 .
O4W H4WA O2W 0.85 1.99 2.807(6) 160.3 1_556
O5W H5WA O1W 0.85 1.94 2.777(6) 169.9 1_556
O5W H5WB O4W 0.85 1.96 2.800(5) 171.6 .
